data_4508673
loop_
_publ_author_name
'Merz, Klaus'

_publ_section_title
;
 Substitution Effect on Crystal Packings of Iodobenzonitriles and
 Iodophenols
;
_journal_issue 7
_journal_name_full 'Crystal Growth &amp; Design'
_journal_page_first 1615
_journal_paper_doi 10.1021/cg060067j
_journal_volume 6
_journal_year 2006
_chemical_formula_sum 'C6 H5 I O'
_chemical_formula_weight 220.00
_chemical_name_systematic
; 
 ? 
;
_space_group_IT_number 88
_symmetry_cell_setting tetragonal
_symmetry_space_group_name_Hall '-I 4ad'
_symmetry_space_group_name_H-M 'I 41/a :2'
_atom_sites_solution_hydrogens geom
_atom_sites_solution_primary direct
_atom_sites_solution_secondary difmap
_audit_creation_method SHELXL-97
_cell_angle_alpha 90.00
_cell_angle_beta 90.00
_cell_angle_gamma 90.00
_cell_formula_units_Z 16
_cell_length_a 15.76(2)
_cell_length_b 15.76(2)
_cell_length_c 10.39(2)
_cell_measurement_temperature 208(2)
_cell_volume 2581(7)
_computing_cell_refinement 'SAINT (Siemens, 1996)'
_computing_data_collection 'SMART (Siemens, 1996)'
_computing_data_reduction 'SAINT (Siemens, 1996)'
_computing_molecular_graphics 'SHELXTL (Siemens, 1996)'
_computing_publication_material 'SHELXTL (Siemens, 1996)'
_computing_structure_refinement 'SHELXTL (Siemens, 1996)'
_computing_structure_solution 'SHELXTL (Siemens, 1996)'
_diffrn_ambient_temperature 208(2)
_diffrn_measured_fraction_theta_full 0.982
_diffrn_measured_fraction_theta_max 0.982
_diffrn_measurement_device_type 'Bruker axs CCD 1000'
_diffrn_measurement_method omega-scan
_diffrn_radiation_monochromator graphite
_diffrn_radiation_source 'fine-focus sealed tube'
_diffrn_radiation_type MoK\a
_diffrn_radiation_wavelength 0.71073
_diffrn_reflns_av_R_equivalents 0.0296
_diffrn_reflns_av_sigmaI/netI 0.0325
_diffrn_reflns_limit_h_max 18
_diffrn_reflns_limit_h_min -18
_diffrn_reflns_limit_k_max 11
_diffrn_reflns_limit_k_min -18
_diffrn_reflns_limit_l_max 8
_diffrn_reflns_limit_l_min -12
_diffrn_reflns_number 3147
_diffrn_reflns_theta_full 25.00
_diffrn_reflns_theta_max 25.00
_diffrn_reflns_theta_min 2.35
_diffrn_standards_decay_% -
_diffrn_standards_interval_count -
_diffrn_standards_interval_time -
_diffrn_standards_number -
_exptl_absorpt_coefficient_mu 4.856
_exptl_absorpt_correction_T_max 0.4435
_exptl_absorpt_correction_T_min 0.3237
_exptl_absorpt_correction_type 'empirical Blessing, 1995'
_exptl_crystal_density_diffrn 2.264
_exptl_crystal_density_method 'not measured'
_exptl_crystal_F_000 1632
_exptl_crystal_size_max 0.30
_exptl_crystal_size_mid 0.20
_exptl_crystal_size_min 0.20
_refine_diff_density_max 0.572
_refine_diff_density_min -0.896
_refine_diff_density_rms 0.149
_refine_ls_extinction_method none
_refine_ls_goodness_of_fit_ref 1.178
_refine_ls_hydrogen_treatment mixed
_refine_ls_matrix_type full
_refine_ls_number_parameters 77
_refine_ls_number_reflns 1125
_refine_ls_number_restraints 0
_refine_ls_restrained_S_all 1.178
_refine_ls_R_factor_all 0.0392
_refine_ls_R_factor_gt 0.0322
_refine_ls_shift/su_max 0.001
_refine_ls_shift/su_mean 0.000
_refine_ls_structure_factor_coef Fsqd
_refine_ls_weighting_details 'calc w=1/[\s^2^(Fo^2^)+(0.0450P)^2^+2.0588P] where P=(Fo^2^+2Fc^2^)/3'
_refine_ls_weighting_scheme calc
_refine_ls_wR_factor_gt 0.0824
_refine_ls_wR_factor_ref 0.0873
_reflns_number_gt 916
_reflns_number_total 1125
_reflns_threshold_expression >2sigma(I)
_cod_data_source_file cg060067jsup1.cif
_cod_data_source_block 0512211
_cod_original_cell_volume 2582(7)
_cod_original_sg_symbol_H-M I4(1)/a
_cod_database_code 4508673

loop_
_symmetry_equiv_pos_as_xyz
'x, y, z'
'-x+1/2, -y, z+1/2'
'-y+3/4, x+1/4, z+1/4'
'y+3/4, -x+3/4, z+3/4'
'x+1/2, y+1/2, z+1/2'
'-x+1, -y+1/2, z+1'
'-y+5/4, x+3/4, z+3/4'
'y+5/4, -x+5/4, z+5/4'
'-x, -y, -z'
'x-1/2, y, -z-1/2'
'y-3/4, -x-1/4, -z-1/4'
'-y-3/4, x-3/4, -z-3/4'
'-x+1/2, -y+1/2, -z+1/2'
'x, y+1/2, -z'
'y-1/4, -x+1/4, -z+1/4'
'-y-1/4, x-1/4, -z-1/4'

loop_
_atom_site_label
_atom_site_type_symbol
_atom_site_fract_x
_atom_site_fract_y
_atom_site_fract_z
_atom_site_U_iso_or_equiv
_atom_site_adp_type
_atom_site_occupancy
_atom_site_symmetry_multiplicity
_atom_site_calc_flag
_atom_site_refinement_flags
I1 I 0.06616(2) 0.91072(2) -0.37132(2) 0.03999(19) Uani 1 1 d .
O1 O 0.2233(2) 0.5478(2) -0.3756(3) 0.0356(8) Uani 1 1 d .
C3 C 0.1697(3) 0.6671(3) -0.4937(5) 0.0342(10) Uani 1 1 d .
H3A H 0.1818 0.6402 -0.5724 0.041 Uiso 1 1 calc R
C5 C 0.1695(3) 0.6658(3) -0.2613(5) 0.0358(11) Uani 1 1 d .
H5A H 0.1820 0.6378 -0.1838 0.043 Uiso 1 1 calc R
C4 C 0.1874(3) 0.6273(3) -0.3790(4) 0.0301(9) Uani 1 1 d .
C1 C 0.1166(3) 0.7872(3) -0.3768(3) 0.0304(9) Uani 1 1 d .
C6 C 0.1329(3) 0.7461(3) -0.2600(4) 0.0346(10) Uani 1 1 d .
H6A H 0.1194 0.7725 -0.1815 0.041 Uiso 1 1 calc R
C2 C 0.1333(3) 0.7482(3) -0.4918(4) 0.0338(10) Uani 1 1 d .
H2A H 0.1205 0.7759 -0.5695 0.041 Uiso 1 1 calc R
H1 H 0.237(4) 0.537(4) -0.428(5) 0.05(2) Uiso 1 1 d .

loop_
_atom_site_aniso_label
_atom_site_aniso_U_11
_atom_site_aniso_U_22
_atom_site_aniso_U_33
_atom_site_aniso_U_23
_atom_site_aniso_U_13
_atom_site_aniso_U_12
I1 0.0510(3) 0.0399(2) 0.0291(3) 0.00014(12) 0.00048(13) 0.00669(12)
O1 0.043(2) 0.0378(18) 0.0260(17) 0.0000(14) 0.0065(15) 0.0026(15)
C3 0.036(2) 0.042(3) 0.025(2) -0.0015(19) 0.0041(18) 0.002(2)
C5 0.041(2) 0.043(3) 0.024(2) 0.0024(19) 0.0034(19) 0.002(2)
C4 0.027(2) 0.038(2) 0.025(2) -0.0028(18) 0.0053(16) -0.0040(18)
C1 0.031(2) 0.037(2) 0.023(2) 0.0011(16) -0.0008(16) -0.0001(17)
C6 0.046(3) 0.039(2) 0.018(2) -0.0008(17) 0.0057(18) 0.001(2)
C2 0.042(3) 0.042(3) 0.018(2) 0.0026(17) -0.0027(17) 0.000(2)

loop_
_atom_type_symbol
_atom_type_description
_atom_type_scat_dispersion_real
_atom_type_scat_dispersion_imag
_atom_type_scat_source
C C 0.0033 0.0016 'International Tables Vol C Tables 4.2.6.8 and 6.1.1.4'
H H 0.0000 0.0000 'International Tables Vol C Tables 4.2.6.8 and 6.1.1.4'
O O 0.0106 0.0060 'International Tables Vol C Tables 4.2.6.8 and 6.1.1.4'
I I -0.4742 1.8119 'International Tables Vol C Tables 4.2.6.8 and 6.1.1.4'

loop_
_geom_angle_atom_site_label_1
_geom_angle_atom_site_label_2
_geom_angle_atom_site_label_3
_geom_angle
C4 O1 H1 112(6)
C4 C3 C2 119.1(4)
C4 C3 H3A 120.4
C2 C3 H3A 120.4
C6 C5 C4 119.3(4)
C6 C5 H5A 120.4
C4 C5 H5A 120.4
O1 C4 C3 121.4(4)
O1 C4 C5 117.2(4)
C3 C4 C5 121.4(5)
C2 C1 C6 121.0(5)
C2 C1 I1 120.8(3)
C6 C1 I1 118.3(3)
C5 C6 C1 119.2(4)
C5 C6 H6A 120.4
C1 C6 H6A 120.4
C1 C2 C3 120.0(4)
C1 C2 H2A 120.0
C3 C2 H2A 120.0

loop_
_geom_bond_atom_site_label_1
_geom_bond_atom_site_label_2
_geom_bond_distance
I1 C1 2.104(5)
O1 C4 1.375(6)
O1 H1 0.62(5)
C3 C4 1.376(7)
C3 C2 1.401(7)
C3 H3A 0.9400
C5 C6 1.390(7)
C5 C4 1.395(6)
C5 H5A 0.9400
C1 C2 1.369(6)
C1 C6 1.401(6)
C6 H6A 0.9400
C2 H2A 0.9400
